data_4025830
loop_
_publ_author_name
'Karel Vervisch'
'Matthias D'hooghe'
'Karl W. T\"ornroos'
'Norbert De Kimpe'

_publ_section_title
;
 Synthesis of Stereodefined Piperidines from Aziridines and Their
 Transformation into Conformationally Constrained Amino Acids, Amino
 Alcohols and 2,7-Diazabicyclo[3.3.1]nonanes
;
_journal_name_full 'Journal of Organic Chemistry'
_journal_page_first 7734
_journal_page_last 7744
_journal_paper_doi 10.1021/jo101646u
_journal_volume 75
_journal_year 2010
_chemical_formula_moiety 'C20 H23 Cl N2'
_chemical_formula_sum 'C20 H23 Cl N2'
_chemical_formula_weight 326.85
_chemical_name_systematic
; 
 ? 
;
_space_group_IT_number 2
_symmetry_cell_setting triclinic
_symmetry_space_group_name_Hall '-P 1'
_symmetry_space_group_name_H-M 'P -1'
_atom_sites_solution_hydrogens geom
_atom_sites_solution_primary direct
_atom_sites_solution_secondary difmap
_audit_creation_method SHELXL-97
_cell_angle_alpha 103.031(1)
_cell_angle_beta 92.865(1)
_cell_angle_gamma 95.327(1)
_cell_formula_units_Z 2
_cell_length_a 6.0592(2)
_cell_length_b 9.4343(3)
_cell_length_c 14.8724(5)
_cell_measurement_reflns_used 6748
_cell_measurement_temperature 103(2)
_cell_measurement_theta_max 28.72
_cell_measurement_theta_min 2.23
_cell_volume 822.49(5)
_computing_cell_refinement 'Bruker SAINT v. 7.56A'
_computing_data_collection 'Bruker APEX2'
_computing_data_reduction 'Bruker SAINT v. 7.56A'
_computing_molecular_graphics 'Bruker SHELXTL version 2008/4'
_computing_publication_material 'Bruker SHELXTL version 2008/4'
_computing_structure_refinement 'SHELXL-97 (Sheldrick, 2008)'
_computing_structure_solution 'SHELXS-97 (Sheldrick, 2008)'
_diffrn_ambient_temperature 103(2)
_diffrn_detector_area_resol_mean '24 \um'
_diffrn_measured_fraction_theta_full 0.999
_diffrn_measured_fraction_theta_max 0.999
_diffrn_measurement_device_type 'Bruker APEX-II CCD Ultra'
_diffrn_measurement_method '\w scans'
_diffrn_radiation_monochromator graphite
_diffrn_radiation_source 'rotating anode'
_diffrn_radiation_type MoK\a
_diffrn_radiation_wavelength 0.71073
_diffrn_reflns_av_R_equivalents 0.0243
_diffrn_reflns_av_sigmaI/netI 0.0243
_diffrn_reflns_limit_h_max 8
_diffrn_reflns_limit_h_min -8
_diffrn_reflns_limit_k_max 12
_diffrn_reflns_limit_k_min -12
_diffrn_reflns_limit_l_max 20
_diffrn_reflns_limit_l_min -20
_diffrn_reflns_number 12517
_diffrn_reflns_theta_full 28.72
_diffrn_reflns_theta_max 28.72
_diffrn_reflns_theta_min 2.23
_exptl_absorpt_coefficient_mu 0.234
_exptl_absorpt_correction_T_max 0.98576
_exptl_absorpt_correction_T_min 0.94229
_exptl_absorpt_correction_type numerical
_exptl_absorpt_process_details
;  
Bruker AXS (2003). SHELXTL. Version 6.14. 
Bruker AXS Inc., Madison, Wisconsin, USA.  
;
_exptl_crystal_colour colourless
_exptl_crystal_density_diffrn 1.320
_exptl_crystal_density_method 'not measured'
_exptl_crystal_description plate
_exptl_crystal_F_000 348
_exptl_crystal_size_max 0.36
_exptl_crystal_size_mid 0.19
_exptl_crystal_size_min 0.07
_refine_diff_density_max 0.507
_refine_diff_density_min -0.534
_refine_diff_density_rms 0.064
_refine_ls_extinction_method none
_refine_ls_goodness_of_fit_ref 1.038
_refine_ls_hydrogen_treatment mixed
_refine_ls_matrix_type full
_refine_ls_number_parameters 212
_refine_ls_number_reflns 4252
_refine_ls_number_restraints 0
_refine_ls_restrained_S_all 1.038
_refine_ls_R_factor_all 0.0578
_refine_ls_R_factor_gt 0.0529
_refine_ls_shift/su_max 0.001
_refine_ls_shift/su_mean 0.000
_refine_ls_structure_factor_coef Fsqd
_refine_ls_weighting_details 'calc w=1/[\s^2^(Fo^2^)+(0.0720P)^2^+0.6201P] where P=(Fo^2^+2Fc^2^)/3'
_refine_ls_weighting_scheme calc
_refine_ls_wR_factor_gt 0.1395
_refine_ls_wR_factor_ref 0.1437
_reflns_number_gt 3830
_reflns_number_total 4252
_reflns_threshold_expression I>2\s(I)
_cod_data_source_file jo101646u_si_003.cif
_cod_data_source_block Compound29c
_cod_depositor_comments
;
The following automatic conversions were performed:

'_symmetry_cell_setting' value 'Triclinic' changed to 'triclinic'
according to the built-in table from CIF Core dictionary named
'cif_core.dic' version 2.4.1 from 2010-06-29.

Automatic conversion script
Id: cif_fix_values 1646 2011-03-28 12:23:43Z adriana 
;
_cod_database_code 4025830

loop_
_symmetry_equiv_pos_as_xyz
'x, y, z'
'-x, -y, -z'

loop_
_atom_site_label
_atom_site_type_symbol
_atom_site_fract_x
_atom_site_fract_y
_atom_site_fract_z
_atom_site_U_iso_or_equiv
_atom_site_adp_type
_atom_site_occupancy
_atom_site_symmetry_multiplicity
_atom_site_calc_flag
_atom_site_refinement_flags
_atom_site_disorder_assembly
_atom_site_disorder_group
Cl1 Cl 1.31197(8) 0.89783(5) 0.39388(3) 0.03920(16) Uani 1 1 d . . .
N1 N 0.8108(2) 0.62396(14) 0.72967(9) 0.0203(3) Uani 1 1 d . . .
C1 C 0.7545(3) 0.77418(16) 0.76405(10) 0.0217(3) Uani 1 1 d . . .
H1A H 0.6000 0.7807 0.7416 0.026 Uiso 1 1 calc R . .
H1B H 0.8541 0.8424 0.7387 0.026 Uiso 1 1 calc R . .
N2 N 0.3500(2) 0.6221(2) 0.80013(10) 0.0332(4) Uani 1 1 d . . .
H2 H 0.205(4) 0.609(3) 0.7901(18) 0.041(6) Uiso 1 1 d . . .
C2 C 0.7764(3) 0.82087(16) 0.86949(10) 0.0206(3) Uani 1 1 d . . .
H2B H 0.7081 0.9133 0.8889 0.025 Uiso 1 1 calc R . .
H2C H 0.9362 0.8412 0.8904 0.025 Uiso 1 1 calc R . .
C3 C 0.6680(2) 0.70747(16) 0.91894(10) 0.0185(3) Uani 1 1 d . . .
C4 C 0.7642(3) 0.56321(17) 0.88020(11) 0.0239(3) Uani 1 1 d . . .
H4A H 0.9280 0.5767 0.8919 0.029 Uiso 1 1 calc R . .
H4B H 0.7038 0.4869 0.9111 0.029 Uiso 1 1 calc R . .
C5 C 0.7015(3) 0.51576(17) 0.77593(11) 0.0256(3) Uani 1 1 d . . .
H5A H 0.7618 0.4203 0.7523 0.031 Uiso 1 1 calc R . .
C6 C 0.4461(3) 0.4887(2) 0.76138(12) 0.0350(4) Uani 1 1 d . . .
H6A H 0.4009 0.4562 0.6944 0.042 Uiso 1 1 calc R . .
H6B H 0.3910 0.4105 0.7918 0.042 Uiso 1 1 calc R . .
C7 C 0.4129(3) 0.6802(2) 0.89860(11) 0.0279(3) Uani 1 1 d . . .
H7A H 0.3514 0.6101 0.9338 0.033 Uiso 1 1 calc R . .
H7B H 0.3475 0.7732 0.9199 0.033 Uiso 1 1 calc R . .
C8 C 0.7638(3) 0.57860(18) 0.62925(10) 0.0241(3) Uani 1 1 d . . .
H8A H 0.6049 0.5865 0.6145 0.029 Uiso 1 1 calc R . .
H8B H 0.7887 0.4744 0.6085 0.029 Uiso 1 1 calc R . .
C9 C 0.9027(3) 0.66668(16) 0.57523(10) 0.0213(3) Uani 1 1 d . . .
C10 C 1.1244(3) 0.72049(18) 0.60235(11) 0.0242(3) Uani 1 1 d . . .
H10A H 1.1906 0.7061 0.6584 0.029 Uiso 1 1 calc R . .
C11 C 1.2494(3) 0.79506(18) 0.54804(11) 0.0257(3) Uani 1 1 d . . .
H11A H 1.3998 0.8320 0.5669 0.031 Uiso 1 1 calc R . .
C12 C 1.1514(3) 0.81481(18) 0.46595(11) 0.0256(3) Uani 1 1 d . . .
C13 C 0.9322(3) 0.76361(19) 0.43782(11) 0.0285(3) Uani 1 1 d . . .
H13A H 0.8665 0.7779 0.3816 0.034 Uiso 1 1 calc R . .
C14 C 0.8095(3) 0.69073(18) 0.49345(11) 0.0256(3) Uani 1 1 d . . .
H14A H 0.6580 0.6565 0.4751 0.031 Uiso 1 1 calc R . .
C15 C 0.7241(2) 0.76561(16) 1.02301(10) 0.0195(3) Uani 1 1 d . . .
C16 C 0.5888(4) 0.8525(3) 1.07779(15) 0.0627(9) Uani 1 1 d . . .
H16A H 0.4505 0.8695 1.0514 0.075 Uiso 1 1 calc R . .
C17 C 0.6492(5) 0.9163(3) 1.17093(16) 0.0653(9) Uani 1 1 d . . .
H17A H 0.5528 0.9770 1.2063 0.078 Uiso 1 1 calc R . .
C18 C 0.8437(3) 0.89301(18) 1.21188(11) 0.0276(3) Uani 1 1 d . . .
H18A H 0.8851 0.9373 1.2751 0.033 Uiso 1 1 calc R . .
C19 C 0.9782(3) 0.8043(3) 1.15974(13) 0.0397(5) Uani 1 1 d . . .
H19A H 1.1140 0.7856 1.1873 0.048 Uiso 1 1 calc R . .
C20 C 0.9188(3) 0.7408(2) 1.06652(12) 0.0367(4) Uani 1 1 d . . .
H20A H 1.0148 0.6788 1.0320 0.044 Uiso 1 1 calc R . .

loop_
_atom_site_aniso_label
_atom_site_aniso_U_11
_atom_site_aniso_U_22
_atom_site_aniso_U_33
_atom_site_aniso_U_23
_atom_site_aniso_U_13
_atom_site_aniso_U_12
Cl1 0.0433(3) 0.0470(3) 0.0236(2) 0.01008(18) 0.00272(17) -0.0188(2)
N1 0.0230(6) 0.0188(6) 0.0175(6) 0.0017(4) 0.0047(5) -0.0016(5)
C1 0.0250(7) 0.0211(7) 0.0188(7) 0.0040(5) 0.0055(5) 0.0015(5)
N2 0.0178(6) 0.0602(10) 0.0194(7) 0.0095(6) -0.0015(5) -0.0059(6)
C2 0.0244(7) 0.0192(6) 0.0178(6) 0.0032(5) 0.0038(5) 0.0015(5)
C3 0.0180(6) 0.0221(6) 0.0158(6) 0.0053(5) 0.0009(5) 0.0017(5)
C4 0.0305(8) 0.0201(7) 0.0209(7) 0.0045(5) 0.0011(6) 0.0037(6)
C5 0.0366(8) 0.0187(7) 0.0203(7) 0.0034(5) 0.0036(6) -0.0020(6)
C6 0.0381(9) 0.0404(10) 0.0215(8) 0.0068(7) 0.0005(7) -0.0204(8)
C7 0.0185(7) 0.0461(10) 0.0190(7) 0.0093(7) 0.0018(5) -0.0010(6)
C8 0.0268(7) 0.0248(7) 0.0179(7) 0.0017(5) 0.0033(5) -0.0045(6)
C9 0.0237(7) 0.0205(7) 0.0175(7) 0.0002(5) 0.0052(5) -0.0004(5)
C10 0.0235(7) 0.0297(8) 0.0181(7) 0.0038(6) 0.0014(5) 0.0000(6)
C11 0.0223(7) 0.0308(8) 0.0212(7) 0.0027(6) 0.0023(6) -0.0039(6)
C12 0.0299(8) 0.0254(7) 0.0199(7) 0.0043(6) 0.0053(6) -0.0053(6)
C13 0.0293(8) 0.0331(8) 0.0227(7) 0.0090(6) -0.0020(6) -0.0033(6)
C14 0.0223(7) 0.0292(8) 0.0230(7) 0.0039(6) -0.0001(6) -0.0030(6)
C15 0.0221(7) 0.0199(6) 0.0172(6) 0.0058(5) 0.0008(5) 0.0024(5)
C16 0.0589(14) 0.0877(19) 0.0318(10) -0.0201(11) -0.0178(10) 0.0533(14)
C17 0.0689(16) 0.0848(19) 0.0317(11) -0.0230(11) -0.0107(10) 0.0515(15)
C18 0.0396(9) 0.0235(7) 0.0183(7) 0.0048(6) -0.0014(6) -0.0024(6)
C19 0.0349(9) 0.0597(13) 0.0232(8) 0.0050(8) -0.0075(7) 0.0149(9)
C20 0.0297(9) 0.0576(12) 0.0215(8) 0.0010(8) -0.0007(6) 0.0197(8)

loop_
_atom_type_symbol
_atom_type_description
_atom_type_scat_dispersion_real
_atom_type_scat_dispersion_imag
_atom_type_scat_source
C C 0.0033 0.0016 'International Tables Vol C Tables 4.2.6.8 and 6.1.1.4'
H H 0.0000 0.0000 'International Tables Vol C Tables 4.2.6.8 and 6.1.1.4'
N N 0.0061 0.0033 'International Tables Vol C Tables 4.2.6.8 and 6.1.1.4'
Cl Cl 0.1484 0.1585 'International Tables Vol C Tables 4.2.6.8 and 6.1.1.4'

loop_
_geom_angle_atom_site_label_1
_geom_angle_atom_site_label_2
_geom_angle_atom_site_label_3
_geom_angle
_geom_angle_site_symmetry_1
_geom_angle_site_symmetry_3
_geom_angle_publ_flag
C8 N1 C1 110.10(12) . . ?
C8 N1 C5 110.89(12) . . ?
C1 N1 C5 114.04(12) . . ?
N1 C1 C2 112.21(12) . . ?
N1 C1 H1A 109.2 . . ?
C2 C1 H1A 109.2 . . ?
N1 C1 H1B 109.2 . . ?
C2 C1 H1B 109.2 . . ?
H1A C1 H1B 107.9 . . ?
C6 N2 C7 113.42(15) . . ?
C6 N2 H2 110.5(17) . . ?
C7 N2 H2 110.4(17) . . ?
C1 C2 C3 114.74(12) . . ?
C1 C2 H2B 108.6 . . ?
C3 C2 H2B 108.6 . . ?
C1 C2 H2C 108.6 . . ?
C3 C2 H2C 108.6 . . ?
H2B C2 H2C 107.6 . . ?
C15 C3 C4 112.96(12) . . ?
C15 C3 C2 107.61(12) . . ?
C4 C3 C2 106.42(12) . . ?
C15 C3 C7 109.68(12) . . ?
C4 C3 C7 107.67(13) . . ?
C2 C3 C7 112.53(12) . . ?
C5 C4 C3 108.82(12) . . ?
C5 C4 H4A 109.9 . . ?
C3 C4 H4A 109.9 . . ?
C5 C4 H4B 109.9 . . ?
C3 C4 H4B 109.9 . . ?
H4A C4 H4B 108.3 . . ?
N1 C5 C4 109.25(12) . . ?
N1 C5 C6 116.28(14) . . ?
C4 C5 C6 108.00(13) . . ?
N1 C5 H5A 107.7 . . ?
C4 C5 H5A 107.7 . . ?
C6 C5 H5A 107.7 . . ?
N2 C6 C5 109.78(14) . . ?
N2 C6 H6A 109.7 . . ?
C5 C6 H6A 109.7 . . ?
N2 C6 H6B 109.7 . . ?
C5 C6 H6B 109.7 . . ?
H6A C6 H6B 108.2 . . ?
N2 C7 C3 111.96(13) . . ?
N2 C7 H7A 109.2 . . ?
C3 C7 H7A 109.2 . . ?
N2 C7 H7B 109.2 . . ?
C3 C7 H7B 109.2 . . ?
H7A C7 H7B 107.9 . . ?
N1 C8 C9 114.39(12) . . ?
N1 C8 H8A 108.7 . . ?
C9 C8 H8A 108.7 . . ?
N1 C8 H8B 108.7 . . ?
C9 C8 H8B 108.7 . . ?
H8A C8 H8B 107.6 . . ?
C14 C9 C10 118.43(14) . . ?
C14 C9 C8 118.87(14) . . ?
C10 C9 C8 122.65(14) . . ?
C11 C10 C9 120.67(15) . . ?
C11 C10 H10A 119.7 . . ?
C9 C10 H10A 119.7 . . ?
C12 C11 C10 119.20(15) . . ?
C12 C11 H11A 120.4 . . ?
C10 C11 H11A 120.4 . . ?
C13 C12 C11 121.32(15) . . ?
C13 C12 Cl1 119.18(13) . . ?
C11 C12 Cl1 119.42(13) . . ?
C12 C13 C14 118.62(15) . . ?
C12 C13 H13A 120.7 . . ?
C14 C13 H13A 120.7 . . ?
C9 C14 C13 121.74(15) . . ?
C9 C14 H14A 119.1 . . ?
C13 C14 H14A 119.1 . . ?
C16 C15 C20 116.10(15) . . ?
C16 C15 C3 121.76(14) . . ?
C20 C15 C3 122.04(14) . . ?
C15 C16 C17 121.85(19) . . ?
C15 C16 H16A 119.1 . . ?
C17 C16 H16A 119.1 . . ?
C18 C17 C16 121.06(19) . . ?
C18 C17 H17A 119.5 . . ?
C16 C17 H17A 119.5 . . ?
C17 C18 C19 118.24(16) . . ?
C17 C18 H18A 120.9 . . ?
C19 C18 H18A 120.9 . . ?
C18 C19 C20 120.88(17) . . ?
C18 C19 H19A 119.6 . . ?
C20 C19 H19A 119.6 . . ?
C15 C20 C19 121.82(16) . . ?
C15 C20 H20A 119.1 . . ?
C19 C20 H20A 119.1 . . ?

loop_
_geom_bond_atom_site_label_1
_geom_bond_atom_site_label_2
_geom_bond_distance
_geom_bond_site_symmetry_2
_geom_bond_publ_flag
Cl1 C12 1.7465(16) . ?
N1 C8 1.4635(19) . ?
N1 C1 1.4720(19) . ?
N1 C5 1.4801(19) . ?
C1 C2 1.526(2) . ?
C1 H1A 0.9900 . ?
C1 H1B 0.9900 . ?
N2 C6 1.448(3) . ?
N2 C7 1.461(2) . ?
N2 H2 0.88(3) . ?
C2 C3 1.546(2) . ?
C2 H2B 0.9900 . ?
C2 H2C 0.9900 . ?
C3 C15 1.5304(19) . ?
C3 C4 1.534(2) . ?
C3 C7 1.546(2) . ?
C4 C5 1.532(2) . ?
C4 H4A 0.9900 . ?
C4 H4B 0.9900 . ?
C5 C6 1.541(3) . ?
C5 H5A 1.0000 . ?
C6 H6A 0.9900 . ?
C6 H6B 0.9900 . ?
C7 H7A 0.9900 . ?
C7 H7B 0.9900 . ?
C8 C9 1.511(2) . ?
C8 H8A 0.9900 . ?
C8 H8B 0.9900 . ?
C9 C14 1.389(2) . ?
C9 C10 1.397(2) . ?
C10 C11 1.392(2) . ?
C10 H10A 0.9500 . ?
C11 C12 1.389(2) . ?
C11 H11A 0.9500 . ?
C12 C13 1.381(2) . ?
C13 C14 1.390(2) . ?
C13 H13A 0.9500 . ?
C14 H14A 0.9500 . ?
C15 C16 1.378(2) . ?
C15 C20 1.381(2) . ?
C16 C17 1.395(3) . ?
C16 H16A 0.9500 . ?
C17 C18 1.358(3) . ?
C17 H17A 0.9500 . ?
C18 C19 1.365(3) . ?
C18 H18A 0.9500 . ?
C19 C20 1.395(2) . ?
C19 H19A 0.9500 . ?
C20 H20A 0.9500 . ?

loop_
_geom_torsion_atom_site_label_1
_geom_torsion_atom_site_label_2
_geom_torsion_atom_site_label_3
_geom_torsion_atom_site_label_4
_geom_torsion
_geom_torsion_site_symmetry_1
_geom_torsion_site_symmetry_2
_geom_torsion_site_symmetry_3
_geom_torsion_site_symmetry_4
_geom_torsion_publ_flag
C8 N1 C1 C2 173.73(12) . . . . ?
C5 N1 C1 C2 48.35(17) . . . . ?
N1 C1 C2 C3 -46.96(17) . . . . ?
C1 C2 C3 C15 174.82(12) . . . . ?
C1 C2 C3 C4 53.47(16) . . . . ?
C1 C2 C3 C7 -64.24(17) . . . . ?
C15 C3 C4 C5 -179.25(12) . . . . ?
C2 C3 C4 C5 -61.38(15) . . . . ?
C7 C3 C4 C5 59.49(16) . . . . ?
C8 N1 C5 C4 177.18(13) . . . . ?
C1 N1 C5 C4 -57.85(17) . . . . ?
C8 N1 C5 C6 -60.30(18) . . . . ?
C1 N1 C5 C6 64.67(17) . . . . ?
C3 C4 C5 N1 64.95(16) . . . . ?
C3 C4 C5 C6 -62.39(16) . . . . ?
C7 N2 C6 C5 -57.88(18) . . . . ?
N1 C5 C6 N2 -62.86(18) . . . . ?
C4 C5 C6 N2 60.31(17) . . . . ?
C6 N2 C7 C3 56.35(19) . . . . ?
C15 C3 C7 N2 -179.05(14) . . . . ?
C4 C3 C7 N2 -55.76(18) . . . . ?
C2 C3 C7 N2 61.20(18) . . . . ?
C1 N1 C8 C9 63.91(17) . . . . ?
C5 N1 C8 C9 -168.93(13) . . . . ?
N1 C8 C9 C14 -146.91(15) . . . . ?
N1 C8 C9 C10 35.5(2) . . . . ?
C14 C9 C10 C11 -0.7(2) . . . . ?
C8 C9 C10 C11 176.85(14) . . . . ?
C9 C10 C11 C12 -0.4(2) . . . . ?
C10 C11 C12 C13 0.8(3) . . . . ?
C10 C11 C12 Cl1 -175.92(12) . . . . ?
C11 C12 C13 C14 -0.2(3) . . . . ?
Cl1 C12 C13 C14 176.57(13) . . . . ?
C10 C9 C14 C13 1.4(2) . . . . ?
C8 C9 C14 C13 -176.28(15) . . . . ?
C12 C13 C14 C9 -0.9(3) . . . . ?
C4 C3 C15 C16 -152.6(2) . . . . ?
C2 C3 C15 C16 90.2(2) . . . . ?
C7 C3 C15 C16 -32.5(3) . . . . ?
C4 C3 C15 C20 31.0(2) . . . . ?
C2 C3 C15 C20 -86.16(19) . . . . ?
C7 C3 C15 C20 151.12(17) . . . . ?
C20 C15 C16 C17 2.4(4) . . . . ?
C3 C15 C16 C17 -174.2(3) . . . . ?
C15 C16 C17 C18 -1.1(5) . . . . ?
C16 C17 C18 C19 -0.6(4) . . . . ?
C17 C18 C19 C20 0.8(4) . . . . ?
C16 C15 C20 C19 -2.2(3) . . . . ?
C3 C15 C20 C19 174.44(18) . . . . ?
C18 C19 C20 C15 0.6(4) . . . . ?
